data_1504252
loop_
_publ_author_name
'Lee, Sanghee'
'Park, Seung Bum'

_publ_section_title
;
 An efficient one-step synthesis of heterobiaryl pyrazolo[3,4-b]pyridines
 via indole ring opening.
;
_journal_issue 22
_journal_name_full 'Organic letters'
_journal_page_first 5214
_journal_page_last 5217
_journal_paper_doi 10.1021/ol902147u
_journal_volume 11
_journal_year 2009
_chemical_formula_sum 'C18 H9 N4'
_chemical_formula_weight 281.29
_chemical_name_systematic
; 
 ? 
;
_space_group_IT_number 15
_symmetry_cell_setting monoclinic
_symmetry_space_group_name_Hall '-C 2yc'
_symmetry_space_group_name_H-M 'C 1 2/c 1'
_atom_sites_solution_hydrogens geom
_atom_sites_solution_primary direct
_atom_sites_solution_secondary difmap
_audit_creation_method SHELXL-97
_cell_angle_alpha 90.00
_cell_angle_beta 119.49(3)
_cell_angle_gamma 90.00
_cell_formula_units_Z 8
_cell_length_a 28.707(6)
_cell_length_b 6.8060(14)
_cell_length_c 17.534(4)
_cell_measurement_reflns_used 696
_cell_measurement_temperature 293(2)
_cell_measurement_theta_max 17.95
_cell_measurement_theta_min 2.67
_cell_volume 2982.0(14)
_computing_cell_refinement 'Bruker SMART'
_computing_data_collection 'Bruker SMART'
_computing_data_reduction 'Bruker SAINT'
_computing_molecular_graphics 'Bruker SHELXTL'
_computing_publication_material 'Bruker SHELXTL'
_computing_structure_refinement 'SHELXL-97 (Sheldrick, 1997)'
_computing_structure_solution 'SHELXS-97 (Sheldrick, 1990)'
_diffrn_ambient_temperature 293(2)
_diffrn_measured_fraction_theta_full 0.978
_diffrn_measured_fraction_theta_max 0.978
_diffrn_measurement_device_type 'CCD area detector'
_diffrn_measurement_method 'phi and omega scans'
_diffrn_radiation_monochromator graphite
_diffrn_radiation_source 'fine-focus sealed tube'
_diffrn_radiation_type MoK\a
_diffrn_radiation_wavelength 0.71073
_diffrn_reflns_av_R_equivalents 0.0617
_diffrn_reflns_av_sigmaI/netI 0.1760
_diffrn_reflns_limit_h_max 22
_diffrn_reflns_limit_h_min -35
_diffrn_reflns_limit_k_max 7
_diffrn_reflns_limit_k_min -8
_diffrn_reflns_limit_l_max 21
_diffrn_reflns_limit_l_min -17
_diffrn_reflns_number 7546
_diffrn_reflns_theta_full 26.00
_diffrn_reflns_theta_max 26.00
_diffrn_reflns_theta_min 1.63
_exptl_absorpt_coefficient_mu 0.078
_exptl_absorpt_correction_type none
_exptl_crystal_colour colorless
_exptl_crystal_density_diffrn 1.253
_exptl_crystal_density_meas ?
_exptl_crystal_density_method 'not measured'
_exptl_crystal_description rod
_exptl_crystal_F_000 1160
_exptl_crystal_size_max 0.15
_exptl_crystal_size_mid 0.05
_exptl_crystal_size_min 0.05
_refine_diff_density_max 0.292
_refine_diff_density_min -0.129
_refine_diff_density_rms 0.040
_refine_ls_extinction_coef 0.0024(6)
_refine_ls_extinction_expression Fc^*^=kFc[1+0.001xFc^2^\l^3^/sin(2\q)]^-1/4^
_refine_ls_extinction_method SHELXL
_refine_ls_goodness_of_fit_ref 0.852
_refine_ls_hydrogen_treatment mixed
_refine_ls_matrix_type full
_refine_ls_number_parameters 174
_refine_ls_number_reflns 2876
_refine_ls_number_restraints 3
_refine_ls_restrained_S_all 0.852
_refine_ls_R_factor_all 0.1860
_refine_ls_R_factor_gt 0.0677
_refine_ls_shift/su_max 0.000
_refine_ls_shift/su_mean 0.000
_refine_ls_structure_factor_coef Fsqd
_refine_ls_weighting_details 'calc w=1/[\s^2^(Fo^2^)+(0.0900P)^2^+0.0000P] where P=(Fo^2^+2Fc^2^)/3'
_refine_ls_weighting_scheme calc
_refine_ls_wR_factor_gt 0.1523
_refine_ls_wR_factor_ref 0.1752
_reflns_number_gt 1553
_reflns_number_total 2876
_reflns_threshold_expression >2sigma(I)
_cod_data_source_file ol902147u_si_002.cif
_cod_data_source_block yk918c2c
_cod_depositor_comments
;
The following automatic conversions were performed:

'_symmetry_cell_setting' value 'Monoclinic' changed to 'monoclinic'
according to /home/saulius/struct/CIF-dictionaries/cif_core.dic
dictionary named 'cif_core.dic' version 2.4.2 from 2011-04-26.

Automatic conversion script
Id: cif_fix_values 1715 2011-07-08 13:25:40Z adriana 

The following automatic conversions were performed:

'_exptl_crystal_density_meas' value 'not measured' was changed to '?'
- the value is perceived as not measured.

Automatic conversion script
Id: cif_fix_values 3008 2015-01-20 13:52:24Z robertas 
;
_cod_original_cell_volume 2981.9(14)
_cod_original_sg_symbol_H-M C2/c
_cod_database_code 1504252

loop_
_symmetry_equiv_pos_as_xyz
'x, y, z'
'-x, y, -z+1/2'
'x+1/2, y+1/2, z'
'-x+1/2, y+1/2, -z+1/2'
'-x, -y, -z'
'x, -y, z-1/2'
'-x+1/2, -y+1/2, -z'
'x+1/2, -y+1/2, z-1/2'

loop_
_atom_site_label
_atom_site_type_symbol
_atom_site_fract_x
_atom_site_fract_y
_atom_site_fract_z
_atom_site_U_iso_or_equiv
_atom_site_adp_type
_atom_site_occupancy
_atom_site_symmetry_multiplicity
_atom_site_calc_flag
_atom_site_refinement_flags
_atom_site_disorder_assembly
_atom_site_disorder_group
C1 C 0.19044(19) 0.8787(7) 0.2452(3) 0.0962(14) Uani 1 1 d . . .
C2 C 0.2411(2) 0.8184(7) 0.3097(4) 0.1236(17) Uani 1 1 d . . .
H2 H 0.2562 0.7071 0.2999 0.148 Uiso 1 1 calc R . .
C3 C 0.2693(3) 0.9180(13) 0.3870(4) 0.187(3) Uani 1 1 d . . .
H3 H 0.3022 0.8693 0.4295 0.225 Uiso 1 1 calc R . .
C4 C 0.2504(3) 1.0852(14) 0.4026(3) 0.163(5) Uani 1 1 d . . .
H4 H 0.2705 1.1582 0.4533 0.316 Uiso 1 1 calc R . .
C5 C 0.1995(3) 1.1434(12) 0.3396(4) 0.139(4) Uani 1 1 d . . .
H5 H 0.1856 1.2579 0.3494 0.287 Uiso 1 1 calc R . .
C6 C 0.16773(18) 1.0384(8) 0.2614(3) 0.1140(16) Uani 1 1 d . . .
C7 C 0.11373(18) 1.1121(7) 0.1957(2) 0.0900(12) Uani 1 1 d . . .
C8 C 0.10720(15) 1.2820(6) 0.1502(2) 0.0868(12) Uani 1 1 d . . .
H8 H 0.1379 1.3513 0.1619 0.104 Uiso 1 1 calc R . .
C9 C 0.0695(2) 1.0034(6) 0.1805(2) 0.0944(14) Uani 1 1 d . . .
H9 H 0.0729 0.8883 0.2113 0.113 Uiso 1 1 calc R . .
C10 C 0.01866(18) 1.0730(5) 0.1162(2) 0.0748(10) Uani 1 1 d . A .
C11 C 0.01784(18) 1.2469(5) 0.0735(2) 0.0660(9) Uani 1 1 d . A .
C12 C -0.0362(2) 1.0194(5) 0.0777(3) 0.0833(12) Uani 1 1 d . . .
C13 C -0.05213(19) 0.8352(5) 0.1085(2) 0.066(2) Uiso 0.513(7) 1 d PG A 1
C14 C -0.02080(19) 0.6701(6) 0.1473(3) 0.075(2) Uiso 0.513(7) 1 d PG A 1
C15 C -0.0423(2) 0.5097(5) 0.1684(3) 0.093(3) Uiso 0.513(7) 1 d PG A 1
C16 C -0.0951(2) 0.5144(5) 0.1507(2) 0.092(3) Uiso 0.513(7) 1 d PG A 1
C17 C -0.12640(17) 0.6795(6) 0.11194(18) 0.103(3) Uiso 0.513(7) 1 d PG A 1
C18 C -0.10494(17) 0.8399(5) 0.09087(16) 0.082(2) Uiso 0.513(7) 1 d PG A 1
C13* C -0.0760(2) 0.8819(5) 0.0835(2) 0.071(2) Uiso 0.487(7) 1 d PG A 2
C14* C -0.05339(19) 0.6981(5) 0.1140(2) 0.085(3) Uiso 0.487(7) 1 d PG A 2
C15* C -0.0810(2) 0.5574(4) 0.1337(2) 0.114(3) Uiso 0.487(7) 1 d PG A 2
C16* C -0.13123(19) 0.6006(6) 0.1228(2) 0.096(3) Uiso 0.487(7) 1 d PG A 2
C17* C -0.15384(16) 0.7845(7) 0.0924(2) 0.088(3) Uiso 0.487(7) 1 d PG A 2
C18* C -0.12624(19) 0.9252(6) 0.07270(19) 0.070(2) Uiso 0.487(7) 1 d PG A 2
N1 N 0.1630(2) 0.7760(6) 0.1710(4) 0.1399(16) Uani 1 1 d D . .
H1AN H 0.1831(16) 0.711(6) 0.151(3) 0.168 Uiso 1 1 d D . .
H1BN H 0.162(2) 0.853(6) 0.126(2) 0.168 Uiso 1 1 d D . .
N2 N 0.05998(13) 1.3577(4) 0.08956(18) 0.0754(9) Uani 1 1 d . . .
N3 N -0.03327(14) 1.2875(4) 0.01447(19) 0.0734(8) Uani 1 1 d D . .
H3N H -0.0478(12) 1.393(3) -0.0238(15) 0.088 Uiso 1 1 d D . .
N4 N -0.06728(13) 1.1507(5) 0.0167(2) 0.0852(10) Uani 1 1 d . A .

loop_
_atom_site_aniso_label
_atom_site_aniso_U_11
_atom_site_aniso_U_22
_atom_site_aniso_U_33
_atom_site_aniso_U_23
_atom_site_aniso_U_13
_atom_site_aniso_U_12
C1 0.077(4) 0.097(3) 0.115(4) 0.048(3) 0.048(3) 0.022(3)
C2 0.121(5) 0.135(4) 0.139(4) 0.068(4) 0.083(4) 0.056(3)
C3 0.133(6) 0.342(9) 0.087(4) 0.083(6) 0.054(4) 0.014(6)
C4 0.130(6) 0.309(13) 0.068(4) -0.001(5) 0.015(4) 0.002(8)
C5 0.109(6) 0.308(10) 0.067(4) -0.008(5) 0.012(4) 0.008(7)
C6 0.109(4) 0.163(4) 0.064(3) 0.028(3) 0.038(3) 0.061(4)
C7 0.084(3) 0.115(3) 0.068(3) 0.030(3) 0.035(3) 0.027(3)
C8 0.061(3) 0.110(3) 0.081(3) 0.030(2) 0.028(2) 0.023(2)
C9 0.143(4) 0.081(3) 0.069(3) 0.026(2) 0.060(3) 0.035(3)
C10 0.092(3) 0.070(3) 0.072(2) 0.005(2) 0.048(3) 0.005(2)
C11 0.072(3) 0.060(2) 0.069(2) 0.0129(19) 0.036(2) 0.011(2)
C12 0.122(4) 0.066(2) 0.086(3) -0.014(2) 0.069(3) -0.016(3)
N1 0.107(4) 0.114(3) 0.187(5) -0.024(3) 0.063(4) -0.001(3)
N2 0.069(2) 0.0808(19) 0.077(2) 0.0166(16) 0.0373(19) 0.0067(19)
N3 0.068(2) 0.067(2) 0.083(2) 0.0092(15) 0.036(2) 0.0072(18)
N4 0.086(2) 0.090(2) 0.090(2) -0.017(2) 0.051(2) -0.013(2)

loop_
_atom_type_symbol
_atom_type_description
_atom_type_scat_dispersion_real
_atom_type_scat_dispersion_imag
_atom_type_scat_source
C C 0.0033 0.0016 'International Tables Vol C Tables 4.2.6.8 and 6.1.1.4'
H H 0.0000 0.0000 'International Tables Vol C Tables 4.2.6.8 and 6.1.1.4'
N N 0.0061 0.0033 'International Tables Vol C Tables 4.2.6.8 and 6.1.1.4'

loop_
_geom_angle_atom_site_label_1
_geom_angle_atom_site_label_2
_geom_angle_atom_site_label_3
_geom_angle
N1 C1 C6 120.3(5)
N1 C1 C2 121.0(5)
C6 C1 C2 118.6(5)
C3 C2 C1 122.0(5)
C3 C2 H2 119.0
C1 C2 H2 119.0
C4 C3 C2 121.3(6)
C4 C3 H3 119.4
C2 C3 H3 119.4
C3 C4 C5 116.8(7)
C3 C4 H4 121.6
C5 C4 H4 121.6
C4 C5 C6 123.6(6)
C4 C5 H5 118.2
C6 C5 H5 118.2
C1 C6 C5 117.2(5)
C1 C6 C7 121.9(4)
C5 C6 C7 120.6(5)
C8 C7 C9 119.6(4)
C8 C7 C6 121.9(4)
C9 C7 C6 118.6(4)
N2 C8 C7 125.5(4)
N2 C8 H8 117.2
C7 C8 H8 117.2
C7 C9 C10 117.7(4)
C7 C9 H9 121.1
C10 C9 H9 121.1
C11 C10 C9 116.7(4)
C11 C10 C12 103.9(3)
C9 C10 C12 139.3(4)
N2 C11 N3 125.4(3)
N2 C11 C10 126.4(4)
N3 C11 C10 108.1(4)
N4 C12 C10 110.7(3)
N4 C12 C13* 103.8(4)
C10 C12 C13* 145.1(4)
N4 C12 C13 129.4(5)
C10 C12 C13 119.9(4)
C13* C12 C13 25.99(7)
C14 C13 C18 120.0
C14 C13 C12 127.2(3)
C18 C13 C12 112.8(3)
C15 C14 C13 120.0
C16 C15 C14 120.0
C15 C16 C17 120.0
C18 C17 C16 120.0
C17 C18 C13 120.0
C18* C13* C14* 120.0
C18* C13* C12 128.6(3)
C14* C13* C12 110.9(3)
C13* C14* C15* 120.0
C14* C15* C16* 120.0
C17* C16* C15* 120.0
C16* C17* C18* 120.0
C13* C18* C17* 120.0
C1 N1 H1AN 116(3)
C1 N1 H1BN 106(3)
H1AN N1 H1BN 74(4)
C11 N2 C8 114.0(3)
C11 N3 N4 111.3(3)
C11 N3 H3N 130(2)
N4 N3 H3N 118(2)
C12 N4 N3 105.9(3)

loop_
_geom_bond_atom_site_label_1
_geom_bond_atom_site_label_2
_geom_bond_distance
C1 N1 1.338(5)
C1 C6 1.367(5)
C1 C2 1.394(6)
C2 C3 1.368(7)
C2 H2 0.9300
C3 C4 1.346(8)
C3 H3 0.9300
C4 C5 1.386(7)
C4 H4 0.9300
C5 C6 1.412(7)
C5 H5 0.9300
C6 C7 1.491(5)
C7 C8 1.365(5)
C7 C9 1.377(5)
C8 N2 1.347(4)
C8 H8 0.9300
C9 C10 1.416(5)
C9 H9 0.9300
C10 C11 1.394(4)
C10 C12 1.423(5)
C11 N2 1.333(4)
C11 N3 1.344(4)
C12 N4 1.341(4)
C12 C13* 1.518(5)
C12 C13 1.522(4)
C13 C14 1.3900
C13 C18 1.3900
C14 C15 1.3900
C15 C16 1.3900
C16 C17 1.3900
C17 C18 1.3900
C13* C18* 1.3900
C13* C14* 1.3900
C14* C15* 1.3900
C15* C16* 1.3900
C16* C17* 1.3900
C17* C18* 1.3900
N1 H1AN 0.92(5)
N1 H1BN 0.94(4)
N3 N4 1.363(4)
N3 H3N 0.93(2)

loop_
_geom_torsion_atom_site_label_1
_geom_torsion_atom_site_label_2
_geom_torsion_atom_site_label_3
_geom_torsion_atom_site_label_4
_geom_torsion
N1 C1 C2 C3 -178.3(5)
C6 C1 C2 C3 -2.3(7)
C1 C2 C3 C4 -3.2(10)
C2 C3 C4 C5 4.5(11)
C3 C4 C5 C6 -0.6(12)
N1 C1 C6 C5 -178.1(5)
C2 C1 C6 C5 5.9(7)
N1 C1 C6 C7 -4.1(7)
C2 C1 C6 C7 179.9(4)
C4 C5 C6 C1 -4.7(10)
C4 C5 C6 C7 -178.8(7)
C1 C6 C7 C8 -107.4(5)
C5 C6 C7 C8 66.5(6)
C1 C6 C7 C9 71.9(5)
C5 C6 C7 C9 -114.3(6)
C9 C7 C8 N2 0.3(6)
C6 C7 C8 N2 179.5(4)
C8 C7 C9 C10 1.0(5)
C6 C7 C9 C10 -178.3(3)
C7 C9 C10 C11 0.0(5)
C7 C9 C10 C12 -179.9(4)
C9 C10 C11 N2 -2.6(5)
C12 C10 C11 N2 177.4(3)
C9 C10 C11 N3 179.0(3)
C12 C10 C11 N3 -1.0(3)
C11 C10 C12 N4 0.3(4)
C9 C10 C12 N4 -179.7(4)
C11 C10 C12 C13* -170.2(4)
C9 C10 C12 C13* 9.7(8)
C11 C10 C12 C13 -179.1(3)
C9 C10 C12 C13 0.9(6)
N4 C12 C13 C14 155.6(3)
C10 C12 C13 C14 -25.1(4)
C13* C12 C13 C14 166.57(12)
N4 C12 C13 C18 -21.8(4)
C10 C12 C13 C18 157.5(3)
C13* C12 C13 C18 -10.82(13)
C18 C13 C14 C15 0.0
C12 C13 C14 C15 -177.2(3)
C13 C14 C15 C16 0.0
C14 C15 C16 C17 0.0
C15 C16 C17 C18 0.0
C16 C17 C18 C13 0.0
C14 C13 C18 C17 0.0
C12 C13 C18 C17 177.6(2)
N4 C12 C13* C18* -33.1(3)
C10 C12 C13* C18* 137.8(5)
C13 C12 C13* C18* 155.57(15)
N4 C12 C13* C14* 155.1(2)
C10 C12 C13* C14* -34.1(5)
C13 C12 C13* C14* -16.27(12)
C18* C13* C14* C15* 0.0
C12 C13* C14* C15* 172.6(2)
C13* C14* C15* C16* 0.0
C14* C15* C16* C17* 0.0
C15* C16* C17* C18* 0.0
C14* C13* C18* C17* 0.0
C12 C13* C18* C17* -171.2(3)
C16* C17* C18* C13* 0.0
N3 C11 N2 C8 -178.2(3)
C10 C11 N2 C8 3.7(4)
C7 C8 N2 C11 -2.5(5)
N2 C11 N3 N4 -177.0(3)
C10 C11 N3 N4 1.4(3)
C10 C12 N4 N3 0.5(4)
C13* C12 N4 N3 174.9(2)
C13 C12 N4 N3 179.8(3)
C11 N3 N4 C12 -1.2(3)
